data_7059480
loop_
_publ_author_name
'Zelenkov, Lev E.'
'Kuznetsov, Maxim L.'
'Andrusenko, Elena V.'
'Avdontceva, Margarita S.'
'Starova, Galina L.'
'Bokach, Nadezhda A.'
'Kukushkin, Vadim Yu.'

_publ_section_title
;
 Nickel(ii)-mediated cyanamide--pyrazole coupling highlights distinct
 reactivity of NCNR2 and NCR nitrile ligands
;
_journal_issue 17
_journal_name_full 'New Journal of Chemistry'
_journal_page_first 6979
_journal_page_last 6991
_journal_paper_doi 10.1039/D0NJ00704H
_journal_volume 44
_journal_year 2020
_chemical_formula_moiety 'C24 H36 N12 Ni, 2(N O3)'
_chemical_formula_sum 'C24 H36 N14 Ni O6'
_chemical_formula_weight 675.38
_space_group_crystal_system monoclinic
_space_group_IT_number 14
_space_group_name_Hall '-P 2yn'
_space_group_name_H-M_alt 'P 1 21/n 1'
_atom_sites_solution_hydrogens mixed
_atom_sites_solution_primary dual
_audit_creation_date 2019-11-18
_audit_creation_method
;
Olex2 1.2
(compiled 2018.05.29 svn.r3508 for OlexSys, GUI svn.r5506)
;
_audit_update_record
;
2020-03-10 deposited with the CCDC.	2020-04-06 downloaded from the CCDC.
;
_cell_angle_alpha 90
_cell_angle_beta 98.938(5)
_cell_angle_gamma 90
_cell_formula_units_Z 2
_cell_length_a 8.3309(4)
_cell_length_b 9.7597(4)
_cell_length_c 18.0944(11)
_cell_measurement_reflns_used 2105
_cell_measurement_temperature 100(2)
_cell_measurement_theta_max 73.0160
_cell_measurement_theta_min 4.9440
_cell_volume 1453.34(13)
_computing_cell_refinement 'CrysAlisPro 1.171.38.46 (Rigaku OD, 2015)'
_computing_data_collection 'CrysAlisPro 1.171.38.46 (Rigaku OD, 2015)'
_computing_data_reduction 'CrysAlisPro 1.171.38.46 (Rigaku OD, 2015)'
_computing_molecular_graphics 'Olex2 (Dolomanov et al., 2009)'
_computing_publication_material 'Olex2 (Dolomanov et al., 2009)'
_computing_structure_refinement 'ShelXL (Sheldrick, 2015)'
_computing_structure_solution 'ShelXT (Sheldrick, 2015)'
_diffrn_ambient_environment N~2~
_diffrn_ambient_temperature 100(2)
_diffrn_detector 'CCD plate'
_diffrn_detector_area_resol_mean 10.3829
_diffrn_detector_type Atlas
_diffrn_measured_fraction_theta_full 0.998
_diffrn_measured_fraction_theta_max 0.998
_diffrn_measurement_details
;
List of Runs (angles in degrees, time in seconds):

  # Type    Start    End  Width  t~exp~   \w     \q     \k     \f   Frames
#--------------------------------------------------------------------------
  1  \w    -67.00  35.00   1.00   15.00    --  -40.38  38.00-120.00  102
  2  \w    -67.00  26.00   1.00   15.00    --  -40.38  38.00 150.00   93
  3  \w     90.00 129.00   1.00   15.00    --   40.38 178.00 -60.00   39
  4  \w     96.00 125.00   1.00   15.00    --   40.38 178.00-150.00   29
  5  \w     85.00 115.00   1.00   45.00    --  113.00-112.00-120.00   30
  6  \w    103.00 167.00   1.00   45.00    --  113.00 112.00   0.00   64
  7  \w     86.00 172.00   1.00   45.00    --  113.00  45.00-180.00   86
  8  \w     50.00 106.00   1.00   45.00    --  113.00 -95.00   0.00   56
  9  \w     42.00  97.00   1.00   45.00    --  113.00 -95.00 -30.00   55
 10  \w    107.00 148.00   1.00   45.00    --  113.00 112.00 -90.00   41
 11  \w     41.00 139.00   1.00   45.00    --  113.00 -45.00   0.00   98
 12  \w     81.00 140.00   1.00   45.00    --  113.00 178.00 -60.00   59
;
_diffrn_measurement_device 'four-circle diffractometer'
_diffrn_measurement_device_type 'SuperNova, Dual, Cu at zero, Atlas'
_diffrn_measurement_method '\w scans'
_diffrn_orient_matrix_type 'CrysAlisPro convention (1999,Acta A55,543-557)'
_diffrn_orient_matrix_UB_11 0.1067778000
_diffrn_orient_matrix_UB_12 0.1264212000
_diffrn_orient_matrix_UB_13 0.0231202000
_diffrn_orient_matrix_UB_21 0.1369846000
_diffrn_orient_matrix_UB_22 -0.0940812000
_diffrn_orient_matrix_UB_23 0.0379192000
_diffrn_orient_matrix_UB_31 0.0697851000
_diffrn_orient_matrix_UB_32 -0.0085621000
_diffrn_orient_matrix_UB_33 -0.0738896000
_diffrn_radiation_monochromator mirror
_diffrn_radiation_probe x-ray
_diffrn_radiation_type CuK\a
_diffrn_radiation_wavelength 1.54184
_diffrn_reflns_av_R_equivalents 0.0321
_diffrn_reflns_av_unetI/netI 0.0392
_diffrn_reflns_Laue_measured_fraction_full 0.998
_diffrn_reflns_Laue_measured_fraction_max 0.998
_diffrn_reflns_limit_h_max 9
_diffrn_reflns_limit_h_min -9
_diffrn_reflns_limit_k_max 11
_diffrn_reflns_limit_k_min -11
_diffrn_reflns_limit_l_max 14
_diffrn_reflns_limit_l_min -21
_diffrn_reflns_number 5574
_diffrn_reflns_point_group_measured_fraction_full 0.998
_diffrn_reflns_point_group_measured_fraction_max 0.998
_diffrn_reflns_theta_full 67.487
_diffrn_reflns_theta_max 67.487
_diffrn_reflns_theta_min 4.948
_diffrn_source 'micro-focus sealed X-ray tube'
_diffrn_source_type 'SuperNova (Cu) X-ray Source'
_exptl_absorpt_coefficient_mu 1.540
_exptl_absorpt_correction_T_max 1.00000
_exptl_absorpt_correction_T_min 0.62332
_exptl_absorpt_correction_type multi-scan
_exptl_absorpt_process_details
;
CrysAlisPro 1.171.38.46 (Rigaku Oxford Diffraction, 2015)
Empirical absorption correction using spherical harmonics,
 implemented in SCALE3 ABSPACK scaling algorithm.
;
_exptl_crystal_colour colourless
_exptl_crystal_colour_primary colourless
_exptl_crystal_density_diffrn 1.543
_exptl_crystal_description prism
_exptl_crystal_F_000 708
_exptl_crystal_size_max 0.1
_exptl_crystal_size_mid 0.07
_exptl_crystal_size_min 0.06
_refine_diff_density_max 0.756
_refine_diff_density_min -0.301
_refine_diff_density_rms 0.076
_refine_ls_extinction_method none
_refine_ls_goodness_of_fit_ref 1.075
_refine_ls_hydrogen_treatment mixed
_refine_ls_matrix_type full
_refine_ls_number_parameters 238
_refine_ls_number_reflns 2612
_refine_ls_number_restraints 0
_refine_ls_restrained_S_all 1.075
_refine_ls_R_factor_all 0.0849
_refine_ls_R_factor_gt 0.0700
_refine_ls_shift/su_max 0.000
_refine_ls_shift/su_mean 0.000
_refine_ls_structure_factor_coef Fsqd
_refine_ls_weighting_details 'w=1/[\s^2^(Fo^2^)+(0.0786P)^2^+3.0428P] where P=(Fo^2^+2Fc^2^)/3'
_refine_ls_weighting_scheme calc
_refine_ls_wR_factor_gt 0.1762
_refine_ls_wR_factor_ref 0.1860
_reflns_Friedel_coverage 0.000
_reflns_number_gt 2186
_reflns_number_total 2612
_reflns_threshold_expression 'I > 2\s(I)'
_cod_data_source_file d0nj00704h2.cif
_cod_data_source_block 0ver0-9022_m17
_cod_depositor_comments
;Adding full bibliography for 7059474--7059481.cif.

 Adding full bibliography for 7059474--7059481.cif.
;
_cod_database_code 7059480
_shelx_shelxl_version_number 2018/3
_chemical_oxdiff_formula 'C24 N14 Ni O6'
_shelx_space_group_comment
;
The symmetry employed for this shelxl refinement is uniquely defined
by the following loop, which should always be used as a source of
symmetry information in preference to the above space-group names.
They are only intended as comments.
;
_shelx_estimated_absorpt_t_max 0.913
_shelx_estimated_absorpt_t_min 0.861
_reflns_odcompleteness_completeness 99.73
_reflns_odcompleteness_iscentric 1
_reflns_odcompleteness_theta 70.93
_olex2_refinement_description
;
1. Fixed Uiso
 At 1.2 times of:
  All C(H) groups, All C(H,H) groups, All N(H) groups
2. Uiso/Uaniso restraints and constraints
Uanis(C10) = Uanis(C10')
3. Others
 Fixed Sof: C10(0.7) H10A(0.7) H10B(0.7) C2'(0.6) H2'A(0.6) H2'B(0.6) C3'(0.6)
 H3'A(0.6) H3'B(0.6) C12(0.6) H12A(0.6) H12B(0.6) C3(0.4) H3A(0.4) H3B(0.4)
 C2(0.4) H2A(0.4) H2B(0.4) C12'(0.4) H12C(0.4) H12D(0.4) C10'(0.3) H10C(0.3)
 H10D(0.3)
4.a Secondary CH2 refined with riding coordinates:
 C10(H10A,H10B), C2'(H2'A,H2'B), C3'(H3'A,H3'B), C12(H12A,H12B), C3(H3A,H3B),
 C2(H2A,H2B), C12'(H12C,H12D), C10'(H10C,H10D)
4.b Aromatic/amide H refined with riding coordinates:
 N6(H6), N1(H1), C8(H8), C7(H7), C9(H9), C6(H6A), C5(H5), C4(H4), C11(H11A)
;
_olex2_submission_special_instructions 'No special instructions were received'
_oxdiff_exptl_absorpt_empirical_details
;
Empirical correction (ABSPACK) includes:
- Absorption correction using spherical harmonics
- Frame scaling
;
_oxdiff_exptl_absorpt_empirical_full_max 1.846
_oxdiff_exptl_absorpt_empirical_full_min 0.262

loop_
_space_group_symop_operation_xyz
'x, y, z'
'-x+1/2, y+1/2, -z+1/2'
'-x, -y, -z'
'x-1/2, -y-1/2, z-1/2'

loop_
_atom_site_label
_atom_site_type_symbol
_atom_site_fract_x
_atom_site_fract_y
_atom_site_fract_z
_atom_site_U_iso_or_equiv
_atom_site_adp_type
_atom_site_occupancy
_atom_site_site_symmetry_order
_atom_site_calc_flag
_atom_site_refinement_flags_posn
_atom_site_refinement_flags_adp
_atom_site_refinement_flags_occupancy
_atom_site_disorder_assembly
_atom_site_disorder_group
Ni1 Ni 0.500000 0.500000 0.500000 0.0346(3) Uani 1 2 d S T P . .
O3 O 0.3580(5) 1.1135(3) 0.4072(2) 0.0602(10) Uani 1 1 d . . . . .
N5 N 0.3550(4) 0.5245(3) 0.3948(2) 0.0365(8) Uani 1 1 d . . . . .
N4 N 0.3058(4) 0.4105(4) 0.5423(2) 0.0395(8) Uani 1 1 d . . . . .
N6 N 0.3057(4) 0.6472(4) 0.3668(2) 0.0413(8) Uani 1 1 d . . . . .
H6 H 0.329249 0.725482 0.390189 0.050 Uiso 1 1 calc R . . . .
N7 N 0.3357(5) 0.9876(4) 0.4128(2) 0.0448(9) Uani 1 1 d . . . . .
N1 N 0.3947(4) 0.6700(3) 0.5400(2) 0.0396(8) Uani 1 1 d . . . . .
H1 H 0.430292 0.753404 0.533682 0.048 Uiso 1 1 calc R . . . .
N3 N 0.2116(4) 0.5085(4) 0.5712(2) 0.0453(9) Uani 1 1 d . . . . .
O2 O 0.4465(5) 0.9058(4) 0.4125(3) 0.0708(12) Uani 1 1 d . . . . .
O1 O 0.2000(5) 0.9441(5) 0.4168(3) 0.0929(16) Uani 1 1 d . . . . .
N2 N 0.1934(6) 0.7371(5) 0.6140(3) 0.0642(13) Uani 1 1 d . . . . .
C8 C 0.2055(6) 0.5003(5) 0.2812(3) 0.0464(10) Uani 1 1 d . . . . .
H8 H 0.149761 0.459907 0.236695 0.056 Uiso 1 1 calc R . . . .
C7 C 0.2945(5) 0.4346(5) 0.3427(3) 0.0445(10) Uani 1 1 d . . . . .
H7 H 0.309935 0.338327 0.346804 0.053 Uiso 1 1 calc R . . . .
C9 C 0.2167(5) 0.6362(5) 0.2995(3) 0.0463(11) Uani 1 1 d . . . . .
H9 H 0.169184 0.709808 0.269360 0.056 Uiso 1 1 calc R . . . .
C6 C 0.2223(5) 0.2972(5) 0.5371(3) 0.0494(12) Uani 1 1 d . . . . .
H6A H 0.256088 0.212977 0.518142 0.059 Uiso 1 1 calc R . . . .
C5 C 0.0745(6) 0.3187(5) 0.5637(3) 0.0550(13) Uani 1 1 d . . . . .
H5 H -0.005203 0.251226 0.568771 0.066 Uiso 1 1 calc R . . . .
C1 C 0.2711(6) 0.6464(5) 0.5754(3) 0.0467(11) Uani 1 1 d . . . . .
C4 C 0.0670(7) 0.4529(6) 0.5807(3) 0.0626(14) Uani 1 1 d . . . . .
H4 H -0.022226 0.499443 0.596183 0.075 Uiso 1 1 calc R . . . .
C11 C 0.1357(10) 0.9383(7) 0.7235(4) 0.0780(18) Uani 1 1 d . . . . .
H11A H 0.173901 0.986281 0.768470 0.094 Uiso 1 1 calc R . . A 2
H11 H 0.037(9) 0.986(7) 0.708(4) 0.094 Uiso 1 1 d R . . B 1
C10 C 0.1290(13) 0.7912(10) 0.7380(5) 0.068(2) Uani 0.7 1 d . . . C 1
H10A H 0.052015 0.774209 0.773512 0.081 Uiso 0.7 1 calc R . . C 1
H10B H 0.237668 0.759418 0.761719 0.081 Uiso 0.7 1 calc R . . C 1
C2' C 0.1885(13) 0.8881(11) 0.5949(6) 0.054(2) Uani 0.6 1 d . . . C 1
H2'A H 0.255053 0.905985 0.555137 0.064 Uiso 0.6 1 calc R . . C 1
H2'B H 0.075319 0.916357 0.576224 0.064 Uiso 0.6 1 calc R . . C 1
C3' C 0.0765(12) 0.7099(10) 0.6679(6) 0.062(2) Uani 0.6 1 d . . . C 1
H3'A H -0.034699 0.737025 0.645057 0.075 Uiso 0.6 1 calc R . . C 1
H3'B H 0.075731 0.610945 0.679843 0.075 Uiso 0.6 1 calc R . . C 1
C12 C 0.2521(16) 0.9667(10) 0.6622(6) 0.063(2) Uani 0.6 1 d . . . C 1
H12A H 0.253205 1.065695 0.650313 0.076 Uiso 0.6 1 calc R . . C 1
H12B H 0.364601 0.937610 0.681613 0.076 Uiso 0.6 1 calc R . . C 1
C3 C 0.200(2) 0.700(2) 0.6982(9) 0.081(5) Uani 0.4 1 d . . . C 2
H3A H 0.305205 0.723310 0.728943 0.097 Uiso 0.4 1 calc R . . C 2
H3B H 0.172189 0.602833 0.705991 0.097 Uiso 0.4 1 calc R . . C 2
C2 C 0.276(2) 0.8762(18) 0.6189(12) 0.067(5) Uani 0.4 1 d . . . C 2
H2A H 0.303371 0.904185 0.569765 0.081 Uiso 0.4 1 calc R . . C 2
H2B H 0.376578 0.875295 0.656184 0.081 Uiso 0.4 1 calc R . . C 2
C12' C 0.146(3) 0.973(2) 0.6439(13) 0.090(6) Uani 0.4 1 d . . . C 2
H12C H 0.178526 1.070162 0.639777 0.108 Uiso 0.4 1 calc R . . C 2
H12D H 0.039456 0.959219 0.612081 0.108 Uiso 0.4 1 calc R . . C 2
C10' C 0.049(3) 0.809(3) 0.7113(13) 0.068(2) Uani 0.3 1 d . . . C 2
H10C H -0.035683 0.812835 0.666595 0.081 Uiso 0.3 1 calc R . . C 2
H10D H -0.000666 0.782400 0.755330 0.081 Uiso 0.3 1 calc R . . C 2

loop_
_atom_site_aniso_label
_atom_site_aniso_U_11
_atom_site_aniso_U_22
_atom_site_aniso_U_33
_atom_site_aniso_U_23
_atom_site_aniso_U_13
_atom_site_aniso_U_12
Ni1 0.0256(5) 0.0276(5) 0.0541(6) 0.0031(4) 0.0176(4) -0.0015(4)
O3 0.073(2) 0.0281(16) 0.076(2) -0.0044(15) 0.0033(19) -0.0073(15)
N5 0.0324(17) 0.0300(17) 0.050(2) 0.0016(15) 0.0155(14) 0.0019(13)
N4 0.0293(16) 0.0345(17) 0.058(2) 0.0051(16) 0.0168(15) -0.0024(14)
N6 0.0375(18) 0.0304(17) 0.059(2) 0.0049(16) 0.0179(17) -0.0031(14)
N7 0.057(2) 0.0341(19) 0.046(2) -0.0027(16) 0.0159(17) -0.0064(17)
N1 0.0336(17) 0.0304(17) 0.057(2) -0.0031(16) 0.0134(15) 0.0016(14)
N3 0.0386(19) 0.048(2) 0.054(2) -0.0050(18) 0.0216(16) -0.0032(16)
O2 0.054(2) 0.0391(18) 0.124(4) 0.010(2) 0.027(2) 0.0057(16)
O1 0.062(3) 0.065(3) 0.163(5) 0.012(3) 0.052(3) -0.011(2)
N2 0.086(3) 0.045(2) 0.073(3) -0.011(2) 0.051(3) -0.005(2)
C8 0.047(2) 0.051(3) 0.045(2) 0.000(2) 0.0197(19) 0.001(2)
C7 0.044(2) 0.037(2) 0.056(3) -0.003(2) 0.018(2) 0.0015(18)
C9 0.045(2) 0.046(2) 0.052(3) 0.016(2) 0.019(2) -0.0013(19)
C6 0.037(2) 0.033(2) 0.081(3) 0.007(2) 0.015(2) -0.0085(18)
C5 0.043(2) 0.049(3) 0.081(4) 0.008(2) 0.033(2) -0.011(2)
C1 0.046(2) 0.039(2) 0.058(3) -0.003(2) 0.017(2) -0.0019(19)
C4 0.052(3) 0.063(3) 0.083(4) -0.007(3) 0.041(3) -0.010(2)
C11 0.094(5) 0.075(4) 0.070(4) -0.025(3) 0.030(4) 0.004(4)
C10 0.086(7) 0.074(5) 0.048(5) -0.006(5) 0.026(4) 0.012(6)
C2' 0.053(6) 0.058(6) 0.054(6) 0.006(4) 0.020(5) 0.010(5)
C3' 0.045(5) 0.069(6) 0.080(6) -0.011(5) 0.029(5) -0.006(4)
C12 0.071(7) 0.046(5) 0.077(7) -0.002(4) 0.027(6) -0.002(5)
C3 0.094(13) 0.089(12) 0.066(10) -0.009(9) 0.029(9) -0.023(10)
C2 0.071(11) 0.057(9) 0.083(13) -0.026(9) 0.040(10) -0.006(9)
C12' 0.065(11) 0.083(12) 0.128(17) -0.042(11) 0.035(12) -0.005(10)
C10' 0.086(7) 0.074(5) 0.048(5) -0.006(5) 0.026(4) 0.012(6)

loop_
_atom_type_symbol
_atom_type_description
_atom_type_scat_dispersion_real
_atom_type_scat_dispersion_imag
_atom_type_scat_source
C C 0.0181 0.0091 'International Tables Vol C Tables 4.2.6.8 and 6.1.1.4'
H H 0.0000 0.0000 'International Tables Vol C Tables 4.2.6.8 and 6.1.1.4'
N N 0.0311 0.0180 'International Tables Vol C Tables 4.2.6.8 and 6.1.1.4'
Ni Ni -3.0029 0.5091 'International Tables Vol C Tables 4.2.6.8 and 6.1.1.4'
O O 0.0492 0.0322 'International Tables Vol C Tables 4.2.6.8 and 6.1.1.4'

loop_
_geom_angle_atom_site_label_1
_geom_angle_atom_site_label_2
_geom_angle_atom_site_label_3
_geom_angle
_geom_angle_site_symmetry_1
_geom_angle_site_symmetry_3
_geom_angle_publ_flag
N5 Ni1 N5 180.0 3_666 . ?
N4 Ni1 N5 90.60(14) . . ?
N4 Ni1 N5 89.40(14) . 3_666 ?
N4 Ni1 N5 90.60(14) 3_666 3_666 ?
N4 Ni1 N5 89.40(14) 3_666 . ?
N4 Ni1 N4 180.0 . 3_666 ?
N1 Ni1 N5 90.58(14) 3_666 3_666 ?
N1 Ni1 N5 89.42(14) 3_666 . ?
N1 Ni1 N5 89.42(14) . 3_666 ?
N1 Ni1 N5 90.58(14) . . ?
N1 Ni1 N4 100.86(13) 3_666 . ?
N1 Ni1 N4 79.14(13) 3_666 3_666 ?
N1 Ni1 N4 79.14(13) . . ?
N1 Ni1 N4 100.86(13) . 3_666 ?
N1 Ni1 N1 180.0 . 3_666 ?
N6 N5 Ni1 122.9(3) . . ?
C7 N5 Ni1 132.0(3) . . ?
C7 N5 N6 105.2(4) . . ?
N3 N4 Ni1 111.4(2) . . ?
C6 N4 Ni1 139.9(3) . . ?
C6 N4 N3 106.6(3) . . ?
C9 N6 N5 111.6(4) . . ?
O2 N7 O3 121.4(4) . . ?
O1 N7 O3 119.8(4) . . ?
O1 N7 O2 118.7(4) . . ?
C1 N1 Ni1 116.0(3) . . ?
N4 N3 C1 117.1(3) . . ?
C4 N3 N4 109.7(4) . . ?
C4 N3 C1 132.5(4) . . ?
C1 N2 C2' 121.1(5) . . ?
C1 N2 C3' 129.0(5) . . ?
C1 N2 C3 113.9(8) . . ?
C1 N2 C2 111.4(7) . . ?
C3' N2 C2' 108.8(6) . . ?
C2 N2 C3 101.8(11) . . ?
C9 C8 C7 104.2(4) . . ?
N5 C7 C8 111.1(4) . . ?
N6 C9 C8 108.0(4) . . ?
N4 C6 C5 109.6(4) . . ?
C4 C5 C6 107.3(4) . . ?
N1 C1 N3 115.4(4) . . ?
N1 C1 N2 127.7(4) . . ?
N2 C1 N3 116.9(4) . . ?
C5 C4 N3 106.6(4) . . ?
C10 C11 C12 109.7(6) . . ?
C10' C11 C12' 98.8(12) . . ?
C11 C10 C3' 112.4(8) . . ?
C12 C2' N2 109.1(8) . . ?
C10 C3' N2 108.7(7) . . ?
C2' C12 C11 107.7(9) . . ?
N2 C3 C10' 94.4(14) . . ?
N2 C2 C12' 103.3(13) . . ?
C11 C12' C2 106.7(17) . . ?
C11 C10' C3 102.1(16) . . ?

loop_
_geom_bond_atom_site_label_1
_geom_bond_atom_site_label_2
_geom_bond_distance
_geom_bond_site_symmetry_2
_geom_bond_publ_flag
Ni1 N5 2.103(4) . ?
Ni1 N5 2.103(4) 3_666 ?
Ni1 N4 2.086(3) . ?
Ni1 N4 2.087(3) 3_666 ?
Ni1 N1 2.059(3) 3_666 ?
Ni1 N1 2.059(3) . ?
O3 N7 1.249(5) . ?
N5 N6 1.340(5) . ?
N5 C7 1.328(6) . ?
N4 N3 1.390(5) . ?
N4 C6 1.301(5) . ?
N6 C9 1.329(6) . ?
N7 O2 1.221(5) . ?
N7 O1 1.220(5) . ?
N1 C1 1.315(6) . ?
N3 C1 1.433(6) . ?
N3 C4 1.356(6) . ?
N2 C1 1.354(6) . ?
N2 C2' 1.513(11) . ?
N2 C3' 1.504(9) . ?
N2 C3 1.559(17) . ?
N2 C2 1.519(17) . ?
C8 C7 1.395(7) . ?
C8 C9 1.366(7) . ?
C6 C5 1.406(6) . ?
C5 C4 1.349(7) . ?
C11 C10 1.462(12) . ?
C11 C12 1.607(12) . ?
C11 C12' 1.49(2) . ?
C11 C10' 1.45(3) . ?
C10 C3' 1.503(14) . ?
C2' C12 1.467(15) . ?
C3 C10' 1.69(3) . ?
C2 C12' 1.56(2) . ?
